data_2104195
loop_
_publ_author_name
'Cobo, Justo'
'Trilleras, Jorge'
'Quiroga, Jairo'
'Marchal, Antonio'
'Nogueras, Manuel'
'Low, John N.'
'Glidewell, Christopher'

_publ_section_title
;
 <i>N</i>^6^-Substituted 2-amino-4-chloro-5-formylpyrimidines: puckered
 <i>versus</i> planar pyrimidine rings, and hydrogen-bonded aggregation
 in zero, one, two and three dimensions
;
_journal_coeditor_code BM5057
_journal_issue 5
_journal_name_full 'Acta Crystallographica Section B'
_journal_page_first 596
_journal_page_last 609
_journal_paper_doi 10.1107/S0108768108019915
_journal_volume 64
_journal_year 2008
_chemical_formula_moiety 'C12 H11 Cl N4 O'
_chemical_formula_sum 'C12 H11 Cl N4 O'
_chemical_formula_weight 262.70
_chemical_name_systematic
;
 ?
;
_space_group_IT_number 2
_symmetry_cell_setting triclinic
_symmetry_space_group_name_Hall '-P 1'
_symmetry_space_group_name_H-M 'P -1'
_atom_sites_solution_hydrogens geom
_atom_sites_solution_primary direct
_atom_sites_solution_secondary difmap
_cell_angle_alpha 81.191(11)
_cell_angle_beta 82.469(12)
_cell_angle_gamma 87.333(10)
_cell_formula_units_Z 2
_cell_length_a 6.9938(6)
_cell_length_b 7.9544(10)
_cell_length_c 10.7507(14)
_cell_measurement_reflns_used 2681
_cell_measurement_temperature 120(2)
_cell_measurement_theta_max 27.49
_cell_measurement_theta_min 3.31
_cell_volume 585.71(12)
_computing_cell_refinement 'DIRAX/LSQ (Duisenberg et al., 2000)'
_computing_data_collection 'COLLECT (Hooft, 1999)'
_computing_data_reduction 'EVALCCD (Duisenberg et al., 2003)'
_computing_molecular_graphics 'PLATON (Spek, 2003)'
_computing_publication_material 'SHELXL-97 and PRPKAPPA (Ferguson, 1999)'
_computing_structure_refinement 'OSCAIL (McArdle, 2003) and SHELXL-97 (Sheldrick, 1997)'
_computing_structure_solution 'Sir2004 (Burla et al., 2005)'
_diffrn_ambient_temperature 120(2)
_diffrn_measured_fraction_theta_full 0.997
_diffrn_measured_fraction_theta_max 0.997
_diffrn_measurement_device_type 'Bruker-Nonius KappaCCD'
_diffrn_measurement_method '\f & \w scans'
_diffrn_radiation_monochromator graphite
_diffrn_radiation_source 'Bruker-Nonius FR591 rotating anode'
_diffrn_radiation_type 'Mo K\a'
_diffrn_radiation_wavelength 0.71073
_diffrn_reflns_av_R_equivalents 0.0296
_diffrn_reflns_av_sigmaI/netI 0.0201
_diffrn_reflns_limit_h_max 9
_diffrn_reflns_limit_h_min -9
_diffrn_reflns_limit_k_max 10
_diffrn_reflns_limit_k_min -10
_diffrn_reflns_limit_l_max 13
_diffrn_reflns_limit_l_min -13
_diffrn_reflns_number 16227
_diffrn_reflns_theta_full 27.49
_diffrn_reflns_theta_max 27.49
_diffrn_reflns_theta_min 3.31
_diffrn_standards_decay_% 0
_diffrn_standards_number 0
_exptl_absorpt_coefficient_mu 0.319
_exptl_absorpt_correction_T_max 0.945
_exptl_absorpt_correction_T_min 0.891
_exptl_absorpt_correction_type multi-scan
_exptl_absorpt_process_details 'SADABS 2.10 (Sheldrick, 2003)'
_exptl_crystal_colour colourless
_exptl_crystal_density_diffrn 1.490
_exptl_crystal_density_method 'not measured'
_exptl_crystal_description block
_exptl_crystal_F_000 272
_exptl_crystal_size_max 0.37
_exptl_crystal_size_mid 0.27
_exptl_crystal_size_min 0.18
_refine_diff_density_max 0.284
_refine_diff_density_min -0.278
_refine_ls_extinction_method none
_refine_ls_goodness_of_fit_ref 1.087
_refine_ls_hydrogen_treatment constr
_refine_ls_matrix_type full
_refine_ls_number_parameters 164
_refine_ls_number_reflns 2681
_refine_ls_number_restraints 0
_refine_ls_restrained_S_all 1.087
_refine_ls_R_factor_all 0.0423
_refine_ls_R_factor_gt 0.0333
_refine_ls_shift/su_max 0.001
_refine_ls_shift/su_mean 0.000
_refine_ls_structure_factor_coef Fsqd
_refine_ls_weighting_details 'w=1/[\s^2^(Fo^2^)+(0.0397P)^2^+0.2942P] where P=(Fo^2^+2Fc^2^)/3'
_refine_ls_weighting_scheme calc
_refine_ls_wR_factor_gt 0.0798
_refine_ls_wR_factor_ref 0.0861
_reflns_number_gt 2305
_reflns_number_total 2681
_reflns_threshold_expression I>2\s(I)
_cod_data_source_file bm5057.cif
_cod_data_source_block VIII
_cod_depositor_comments
;
The following automatic conversions were performed:
'_exptl_absorpt_correction_type' value 'Multi-scan' changed to
'multi-scan' according to
'/home/saulius/struct/CIF-dictionaries/cif_core.dic' dictionary named
'cif_core.dic' version 2.4.1 from 2010-06-29.

Automatic conversion script
Id: cif_fix_enum 1527 2010-12-29 10:47:43Z saulius 

The following automatic conversions were performed:

'_exptl_absorpt_correction_type' value 'Multi-scan' changed to
'multi-scan' according to
/home/saulius/struct/CIF-dictionaries/cif_core.dic dictionary named
'cif_core.dic' version 2.4.1 from 2010-06-29.

Automatic conversion script
Id: cif_fix_values 1715 2011-07-08 13:25:40Z adriana 
;
_cod_database_code 2104195

loop_
_symmetry_equiv_pos_as_xyz
'x, y, z'
'-x, -y, -z'

loop_
_atom_site_type_symbol
_atom_site_label
_atom_site_fract_x
_atom_site_fract_y
_atom_site_fract_z
_atom_site_U_iso_or_equiv
_atom_site_adp_type
_atom_site_calc_flag
_atom_site_refinement_flags
_atom_site_occupancy
Cl Cl4 0.72228(5) 0.49826(5) 0.82657(3) 0.02217(11) Uani d . 1
O O51 0.35658(16) 0.33220(16) 0.93484(10) 0.0301(3) Uani d . 1
N N1 0.56599(16) 0.28146(14) 0.49852(11) 0.0154(2) Uani d . 1
N N3 0.78362(16) 0.42468(14) 0.60044(11) 0.0157(2) Uani d . 1
N N2 0.84978(16) 0.38898(15) 0.39177(11) 0.0183(3) Uani d . 1
N N61 0.28786(16) 0.16274(15) 0.60665(11) 0.0163(2) Uani d . 1
C C2 0.72857(19) 0.36471(16) 0.49935(13) 0.0148(3) Uani d . 1
C C4 0.65813(19) 0.40239(17) 0.70477(13) 0.0156(3) Uani d . 1
C C5 0.48512(19) 0.31854(17) 0.71853(13) 0.0158(3) Uani d . 1
C C6 0.44858(19) 0.25373(16) 0.60730(13) 0.0148(3) Uani d . 1
C C51 0.3331(2) 0.32071(18) 0.82711(13) 0.0193(3) Uani d . 1
C C61 0.21544(19) 0.04117(17) 0.71367(13) 0.0162(3) Uani d . 1
C C62 0.0172(2) 0.02756(18) 0.74752(14) 0.0198(3) Uani d . 1
C C63 -0.0540(2) -0.09574(19) 0.84624(14) 0.0229(3) Uani d . 1
C C64 0.0714(2) -0.20491(19) 0.91204(14) 0.0236(3) Uani d . 1
C C65 0.2691(2) -0.18997(19) 0.87914(14) 0.0224(3) Uani d . 1
C C66 0.3410(2) -0.06811(18) 0.77910(13) 0.0193(3) Uani d . 1
C C67 0.2366(2) 0.13208(18) 0.48390(13) 0.0184(3) Uani d . 1
H H2A 0.8277 0.3449 0.3270 0.022 Uiso d R 1
H H2B 0.9553 0.4401 0.3924 0.022 Uiso d R 1
H H51 0.2039 0.3122 0.8108 0.023 Uiso calc R 1
H H62 -0.0692 0.1025 0.7032 0.024 Uiso calc R 1
H H63 -0.1894 -0.1055 0.8689 0.027 Uiso calc R 1
H H64 0.0220 -0.2895 0.9793 0.028 Uiso calc R 1
H H65 0.3554 -0.2630 0.9250 0.027 Uiso calc R 1
H H66 0.4763 -0.0597 0.7555 0.023 Uiso calc R 1
H H67A 0.2741 0.2294 0.4190 0.028 Uiso calc R 1
H H67B 0.0971 0.1175 0.4907 0.028 Uiso calc R 1
H H67C 0.3046 0.0289 0.4602 0.028 Uiso calc R 1

loop_
_atom_site_aniso_label
_atom_site_aniso_U_11
_atom_site_aniso_U_22
_atom_site_aniso_U_33
_atom_site_aniso_U_12
_atom_site_aniso_U_13
_atom_site_aniso_U_23
Cl4 0.02378(19) 0.0263(2) 0.01806(18) -0.00996(14) -0.00248(13) -0.00566(13)
O51 0.0298(6) 0.0426(7) 0.0190(5) -0.0145(5) 0.0028(4) -0.0090(5)
N1 0.0152(5) 0.0134(5) 0.0175(6) -0.0016(4) -0.0020(4) -0.0017(4)
N3 0.0146(5) 0.0158(5) 0.0165(6) -0.0023(4) -0.0019(4) -0.0010(4)
N2 0.0140(6) 0.0234(6) 0.0177(6) -0.0048(5) 0.0003(4) -0.0042(5)
N61 0.0154(6) 0.0168(6) 0.0170(6) -0.0047(4) -0.0028(4) -0.0016(4)
C2 0.0139(6) 0.0121(6) 0.0178(6) 0.0012(5) -0.0028(5) -0.0001(5)
C4 0.0167(6) 0.0139(6) 0.0166(6) -0.0008(5) -0.0043(5) -0.0021(5)
C5 0.0160(6) 0.0150(6) 0.0162(6) -0.0017(5) -0.0023(5) -0.0014(5)
C6 0.0142(6) 0.0118(6) 0.0181(6) 0.0004(5) -0.0034(5) -0.0006(5)
C51 0.0192(7) 0.0175(7) 0.0214(7) -0.0070(5) 0.0008(5) -0.0040(5)
C61 0.0175(7) 0.0151(6) 0.0163(6) -0.0048(5) -0.0007(5) -0.0030(5)
C62 0.0169(7) 0.0205(7) 0.0220(7) -0.0025(5) -0.0028(5) -0.0021(6)
C63 0.0174(7) 0.0258(8) 0.0253(7) -0.0074(6) 0.0010(6) -0.0045(6)
C64 0.0265(8) 0.0226(7) 0.0201(7) -0.0089(6) 0.0012(6) 0.0005(6)
C65 0.0239(7) 0.0220(7) 0.0206(7) -0.0017(6) -0.0034(6) 0.0001(6)
C66 0.0165(7) 0.0200(7) 0.0212(7) -0.0031(5) -0.0011(5) -0.0031(5)
C67 0.0189(7) 0.0189(7) 0.0184(7) -0.0034(5) -0.0058(5) -0.0023(5)

loop_
_atom_type_symbol
_atom_type_description
_atom_type_scat_dispersion_real
_atom_type_scat_dispersion_imag
_atom_type_scat_source
C C 0.0033 0.0016 'International Tables Vol C Tables 4.2.6.8 and 6.1.1.4'
H H 0.0000 0.0000 'International Tables Vol C Tables 4.2.6.8 and 6.1.1.4'
Cl Cl 0.1484 0.1585 'International Tables Vol C Tables 4.2.6.8 and 6.1.1.4'
N N 0.0061 0.0033 'International Tables Vol C Tables 4.2.6.8 and 6.1.1.4'
O O 0.0106 0.0060 'International Tables Vol C Tables 4.2.6.8 and 6.1.1.4'

loop_
_geom_angle_atom_site_label_1
_geom_angle_atom_site_label_2
_geom_angle_atom_site_label_3
_geom_angle
_geom_angle_publ_flag
C6 N1 C2 117.05(12) no
C4 N3 C2 114.92(11) no
C2 N2 H2A 120.3 no
C2 N2 H2B 117.8 no
H2A N2 H2B 121.6 no
C6 N61 C61 121.73(11) no
C6 N61 C67 118.38(11) no
C61 N61 C67 115.00(11) no
N2 C2 N1 117.52(12) no
N2 C2 N3 116.41(12) no
N1 C2 N3 126.06(12) no
N3 C4 C5 125.55(12) no
N3 C4 Cl4 113.56(10) no
C5 C4 Cl4 120.82(10) no
C4 C5 C6 114.04(12) no
C4 C5 C51 124.35(12) no
C6 C5 C51 120.70(12) no
N1 C6 N61 116.50(12) no
N1 C6 C5 122.20(12) no
N61 C6 C5 121.28(12) no
O51 C51 C5 126.42(13) no
O51 C51 H51 116.8 no
C5 C51 H51 116.8 no
C66 C61 C62 119.88(13) no
C66 C61 N61 120.56(12) no
C62 C61 N61 119.47(12) no
C63 C62 C61 119.82(13) no
C63 C62 H62 120.1 no
C61 C62 H62 120.1 no
C62 C63 C64 120.38(13) no
C62 C63 H63 119.8 no
C64 C63 H63 119.8 no
C65 C64 C63 119.75(13) no
C65 C64 H64 120.1 no
C63 C64 H64 120.1 no
C64 C65 C66 120.04(14) no
C64 C65 H65 120.0 no
C66 C65 H65 120.0 no
C61 C66 C65 120.11(13) no
C61 C66 H66 119.9 no
C65 C66 H66 119.9 no
N61 C67 H67A 109.5 no
N61 C67 H67B 109.5 no
H67A C67 H67B 109.5 no
N61 C67 H67C 109.5 no
H67A C67 H67C 109.5 no
H67B C67 H67C 109.5 no

loop_
_geom_bond_atom_site_label_1
_geom_bond_atom_site_label_2
_geom_bond_distance
_geom_bond_publ_flag
Cl4 C4 1.7289(14) no
O51 C51 1.2085(18) no
N1 C6 1.3330(18) no
N1 C2 1.3439(17) no
N3 C4 1.3249(18) no
N3 C2 1.3574(17) no
N2 C2 1.3354(17) no
N2 H2A 0.8604 no
N2 H2B 0.8602 no
N61 C6 1.3663(17) no
N61 C61 1.4379(17) no
N61 C67 1.4697(17) no
C4 C5 1.3888(19) no
C5 C6 1.4290(19) no
C5 C51 1.4739(19) no
C51 H51 0.95 no
C61 C66 1.387(2) no
C61 C62 1.3916(19) no
C62 C63 1.387(2) no
C62 H62 0.95 no
C63 C64 1.388(2) no
C63 H63 0.95 no
C64 C65 1.388(2) no
C64 H64 0.95 no
C65 C66 1.391(2) no
C65 H65 0.95 no
C66 H66 0.95 no
C67 H67A 0.98 no
C67 H67B 0.98 no
C67 H67C 0.98 no

loop_
_geom_hbond_atom_site_label_D
_geom_hbond_atom_site_label_H
_geom_hbond_atom_site_label_A
_geom_hbond_site_symmetry_A
_geom_hbond_distance_DH
_geom_hbond_distance_HA
_geom_hbond_distance_DA
_geom_hbond_angle_DHA
_geom_hbond_publ_flag
N2 H2A Cg2 2_656 0.86 2.74 3.5257(14) 152 no
N2 H2B N3 2_766 0.86 2.18 3.0374(17) 178 no

loop_
_geom_torsion_atom_site_label_1
_geom_torsion_atom_site_label_2
_geom_torsion_atom_site_label_3
_geom_torsion_atom_site_label_4
_geom_torsion
_geom_torsion_publ_flag
C6 N1 C2 N2 178.18(12) no
C6 N1 C2 N3 -0.7(2) no
C4 N3 C2 N2 178.39(11) no
C4 N3 C2 N1 -2.75(19) no
C2 N3 C4 C5 2.9(2) no
C2 N3 C4 Cl4 -174.10(9) no
N3 C4 C5 C6 0.1(2) no
Cl4 C4 C5 C6 176.94(10) no
N3 C4 C5 C51 -168.97(13) no
Cl4 C4 C5 C51 7.83(19) no
C2 N1 C6 N61 -177.32(11) no
C2 N1 C6 C5 4.10(19) no
C61 N61 C6 N1 142.26(13) no
C67 N61 C6 N1 -11.77(18) no
C61 N61 C6 C5 -39.15(19) no
C67 N61 C6 C5 166.83(12) no
C4 C5 C6 N1 -3.85(19) no
C51 C5 C6 N1 165.70(12) no
C4 C5 C6 N61 177.63(12) no
C51 C5 C6 N61 -12.8(2) no
C4 C5 C51 O51 -30.8(2) no
C6 C5 C51 O51 160.78(14) no
C6 N61 C61 C66 -41.77(19) no
C67 N61 C61 C66 113.07(14) no
C6 N61 C61 C62 141.53(13) no
C67 N61 C61 C62 -63.63(17) no
C66 C61 C62 C63 -0.3(2) no
N61 C61 C62 C63 176.46(13) no
C61 C62 C63 C64 0.4(2) no
C62 C63 C64 C65 0.3(2) no
C63 C64 C65 C66 -1.2(2) no
C62 C61 C66 C65 -0.6(2) no
N61 C61 C66 C65 -177.32(13) no
C64 C65 C66 C61 1.4(2) no

loop_
_cod_related_entry_id
_cod_related_entry_database
_cod_related_entry_code
1 ChemSpider 30654522
